data_7030653
loop_
_publ_author_name
'Fang, Ming'
'Zhao, Bin'
'Zuo, Ya'
'Chen, Jun'
'Shi, Wei'
'Liang, Jing'
'Cheng, Peng'

_publ_section_title
;
 Unique two-fold interpenetration of 3D microporous 3d-4f
 heterometal-organic frameworks (HMOF) based on a rigid ligand.
;
_journal_issue 37
_journal_name_full 'Dalton transactions (Cambridge, England : 2003)'
_journal_page_first 7765
_journal_page_last 7770
_journal_paper_doi 10.1039/b903737c
_journal_year 2009
_chemical_formula_sum 'C36 H29.5 Cu1.5 N6 O17.75 Tb'
_chemical_formula_weight 1084.39
_chemical_name_systematic
;
?
;
_space_group_IT_number 15
_symmetry_cell_setting monoclinic
_symmetry_space_group_name_Hall '-C 2yc'
_symmetry_space_group_name_H-M 'C 1 2/c 1'
_atom_sites_solution_hydrogens geom
_atom_sites_solution_primary direct
_atom_sites_solution_secondary difmap
_audit_creation_method SHELXL-97
_cell_angle_alpha 90.00
_cell_angle_beta 109.194(13)
_cell_angle_gamma 90.00
_cell_formula_units_Z 8
_cell_length_a 25.064(9)
_cell_length_b 12.361(5)
_cell_length_c 26.806(8)
_cell_measurement_temperature 113(2)
_cell_volume 7843(5)
_computing_structure_refinement 'SHELXL-97 (Sheldrick, 1997)'
_computing_structure_solution 'SHELXS-97 (Sheldrick, 1990)'
_diffrn_ambient_temperature 113(2)
_diffrn_measured_fraction_theta_full 0.993
_diffrn_measured_fraction_theta_max 0.993
_diffrn_radiation_monochromator graphite
_diffrn_radiation_source 'fine-focus sealed tube'
_diffrn_radiation_type MoK\a
_diffrn_radiation_wavelength 0.71070
_diffrn_reflns_av_R_equivalents 0.0959
_diffrn_reflns_av_sigmaI/netI 0.0916
_diffrn_reflns_limit_h_max 29
_diffrn_reflns_limit_h_min -29
_diffrn_reflns_limit_k_max 14
_diffrn_reflns_limit_k_min -14
_diffrn_reflns_limit_l_max 31
_diffrn_reflns_limit_l_min -31
_diffrn_reflns_number 29041
_diffrn_reflns_theta_full 25.01
_diffrn_reflns_theta_max 25.01
_diffrn_reflns_theta_min 1.86
_exptl_absorpt_coefficient_mu 2.682
_exptl_absorpt_correction_T_max 0.7390
_exptl_absorpt_correction_T_min 0.6735
_exptl_absorpt_correction_type multi-scan
_exptl_absorpt_process_details SADABS
_exptl_crystal_density_diffrn 1.837
_exptl_crystal_density_method 'not measured'
_exptl_crystal_F_000 4304
_exptl_crystal_size_max 0.16
_exptl_crystal_size_mid 0.14
_exptl_crystal_size_min 0.12
_refine_diff_density_max 1.706
_refine_diff_density_min -1.342
_refine_diff_density_rms 0.173
_refine_ls_extinction_method none
_refine_ls_goodness_of_fit_ref 1.055
_refine_ls_hydrogen_treatment constr
_refine_ls_matrix_type full
_refine_ls_number_parameters 596
_refine_ls_number_reflns 6879
_refine_ls_number_restraints 18
_refine_ls_restrained_S_all 1.054
_refine_ls_R_factor_all 0.0600
_refine_ls_R_factor_gt 0.0492
_refine_ls_shift/su_max 0.010
_refine_ls_shift/su_mean 0.000
_refine_ls_structure_factor_coef Fsqd
_refine_ls_weighting_details 'calc w=1/[\s^2^(Fo^2^)+(0.0477P)^2^+69.3469P] where P=(Fo^2^+2Fc^2^)/3'
_refine_ls_weighting_scheme calc
_refine_ls_wR_factor_gt 0.1141
_refine_ls_wR_factor_ref 0.1202
_reflns_number_gt 5897
_reflns_number_total 6879
_reflns_threshold_expression >2sigma(I)
_cod_data_source_file b903737c.txt
_cod_data_source_block r70726c
_cod_depositor_comments
;
The following automatic conversions were performed:

'_refine_ls_hydrogen_treatment' value 'CONSTR' changed to 'constr'
according to
/usr/data/users/saulius/automatic-downloads/retrospective/RSC/lib/dictionaries/cif_core.dic
dictionary named 'cif_core.dic' version 2.4.2 from 2011-04-26.

Automatic conversion script
Id: cif_fix_values 2281 2013-09-26 08:29:07Z andrius 
;
_cod_original_sg_symbol_H-M C2/c
_cod_original_formula_sum 'C36 H29.50 Cu1.50 N6 O17.75 Tb'
_cod_database_code 7030653

loop_
_symmetry_equiv_pos_as_xyz
'x, y, z'
'-x, y, -z+1/2'
'x+1/2, y+1/2, z'
'-x+1/2, y+1/2, -z+1/2'
'-x, -y, -z'
'x, -y, z-1/2'
'-x+1/2, -y+1/2, -z'
'x+1/2, -y+1/2, z-1/2'

loop_
_atom_site_label
_atom_site_type_symbol
_atom_site_fract_x
_atom_site_fract_y
_atom_site_fract_z
_atom_site_U_iso_or_equiv
_atom_site_adp_type
_atom_site_occupancy
_atom_site_symmetry_multiplicity
_atom_site_calc_flag
_atom_site_refinement_flags
Tb1 Tb 0.126776(7) 0.285123(15) 0.045556(8) 0.01035(5) Uani 1 1 d .
Cu1 Cu -0.24725(2) 0.29015(4) -0.13443(2) 0.01229(12) Uani 1 1 d .
Cu2 Cu 0.5000 0.24934(7) 0.2500 0.01812(19) Uani 1 2 d S
C1 C 0.51598(18) 0.0939(4) 0.34651(18) 0.0224(12) Uani 1 1 d .
H1 H 0.5554 0.1057 0.3549 0.027 Uiso 1 1 calc R
C2 C 0.49831(17) 0.0269(4) 0.37839(17) 0.0203(12) Uani 1 1 d .
H2 H 0.5248 -0.0066 0.4082 0.024 Uiso 1 1 calc R
C3 C 0.44049(16) 0.0085(4) 0.36632(17) 0.0150(10) Uani 1 1 d .
C4 C 0.40348(17) 0.0620(3) 0.32279(17) 0.0153(11) Uani 1 1 d .
H4 H 0.3638 0.0541 0.3145 0.018 Uiso 1 1 calc R
C5 C 0.42486(16) 0.1259(4) 0.29213(16) 0.0154(11) Uani 1 1 d .
C6 C 0.38913(17) 0.1817(3) 0.24343(16) 0.0136(10) Uani 1 1 d .
C7 C 0.33031(16) 0.1688(3) 0.22289(17) 0.0147(10) Uani 1 1 d .
H7 H 0.3109 0.1263 0.2410 0.018 Uiso 1 1 calc R
C8 C 0.30115(17) 0.2193(3) 0.17564(17) 0.0136(10) Uani 1 1 d .
C9 C 0.33051(18) 0.2801(4) 0.15055(19) 0.0205(12) Uani 1 1 d .
H9 H 0.3111 0.3151 0.1181 0.025 Uiso 1 1 calc R
C10 C 0.38844(19) 0.2900(4) 0.17273(18) 0.0220(12) Uani 1 1 d .
H10 H 0.4084 0.3321 0.1550 0.026 Uiso 1 1 calc R
C11 C 0.23766(17) 0.2071(3) 0.14998(18) 0.0158(11) Uani 1 1 d .
C12 C 0.41782(17) -0.0658(4) 0.39828(17) 0.0161(11) Uani 1 1 d .
C13 C -0.11722(16) 0.3218(3) -0.06533(17) 0.0147(10) Uani 1 1 d .
H13 H -0.1297 0.3755 -0.0463 0.018 Uiso 1 1 calc R
C14 C -0.06024(18) 0.3018(4) -0.05136(18) 0.0200(12) Uani 1 1 d .
H14 H -0.0342 0.3404 -0.0231 0.024 Uiso 1 1 calc R
C15 C -0.04112(18) 0.2234(3) -0.07949(17) 0.0158(11) Uani 1 1 d .
C16 C -0.08087(16) 0.1709(3) -0.12085(16) 0.0130(10) Uani 1 1 d .
H16 H -0.0695 0.1173 -0.1407 0.016 Uiso 1 1 calc R
C17 C -0.13793(17) 0.1977(3) -0.13294(17) 0.0144(10) Uani 1 1 d .
C18 C -0.18167(16) 0.1532(3) -0.17909(16) 0.0137(10) Uani 1 1 d .
C19 C -0.17207(17) 0.0741(3) -0.21226(16) 0.0154(10) Uani 1 1 d .
H19 H -0.1358 0.0421 -0.2045 0.019 Uiso 1 1 calc R
C20 C -0.21599(17) 0.0425(3) -0.25660(17) 0.0157(10) Uani 1 1 d .
C21 C -0.26771(17) 0.0948(3) -0.26895(17) 0.0158(11) Uani 1 1 d .
H21 H -0.2974 0.0792 -0.3008 0.019 Uiso 1 1 calc R
C22 C -0.27491(17) 0.1701(3) -0.23360(17) 0.0152(10) Uani 1 1 d .
H22 H -0.3107 0.2041 -0.2411 0.018 Uiso 1 1 calc R
C23 C -0.20921(18) -0.0501(3) -0.29009(17) 0.0163(11) Uani 1 1 d .
C24 C 0.02081(18) 0.2001(4) -0.06576(18) 0.0190(11) Uani 1 1 d .
C25 C 0.22648(18) -0.0205(4) -0.07679(17) 0.0176(11) Uani 1 1 d .
H25 H 0.2486 0.0217 -0.0923 0.021 Uiso 1 1 calc R
C26 C 0.19997(18) 0.0295(4) -0.04581(17) 0.0176(11) Uani 1 1 d .
H26 H 0.2049 0.1049 -0.0390 0.021 Uiso 1 1 calc R
C27 C 0.16594(17) -0.0299(3) -0.02449(17) 0.0170(11) Uani 1 1 d .
C28 C 0.16133(18) -0.1404(3) -0.03406(17) 0.0178(11) Uani 1 1 d .
H28 H 0.1381 -0.1834 -0.0201 0.021 Uiso 1 1 calc R
C29 C 0.19048(17) -0.1872(3) -0.06378(17) 0.0146(10) Uani 1 1 d .
C30 C 0.19303(17) -0.3057(3) -0.07195(17) 0.0143(10) Uani 1 1 d .
C31 C 0.16816(17) -0.3809(3) -0.04915(17) 0.0167(11) Uani 1 1 d .
H31 H 0.1427 -0.3582 -0.0317 0.020 Uiso 1 1 calc R
C32 C 0.17997(16) -0.4901(3) -0.05143(17) 0.0140(10) Uani 1 1 d .
C33 C 0.21494(18) -0.5207(4) -0.07967(17) 0.0193(11) Uani 1 1 d .
H33 H 0.2247 -0.5946 -0.0814 0.023 Uiso 1 1 calc R
C34 C 0.23546(18) -0.4423(4) -0.10525(18) 0.0191(11) Uani 1 1 d .
H34 H 0.2573 -0.4641 -0.1265 0.023 Uiso 1 1 calc R
C35 C 0.1341(2) 0.0220(4) 0.00854(19) 0.0230(12) Uani 1 1 d .
C36 C 0.15882(16) -0.5713(3) -0.02051(16) 0.0139(10) Uani 1 1 d .
N1 N -0.23405(14) 0.1968(3) -0.18982(14) 0.0132(9) Uani 1 1 d .
N2 N -0.15595(14) 0.2695(3) -0.10438(13) 0.0128(9) Uani 1 1 d .
N3 N 0.48090(14) 0.1441(3) 0.30396(14) 0.0184(9) Uani 1 1 d .
N4 N 0.41716(14) 0.2425(3) 0.21824(14) 0.0159(9) Uani 1 1 d .
N5 N 0.22208(13) -0.1282(3) -0.08594(14) 0.0139(9) Uani 1 1 d .
N6 N 0.22563(14) -0.3365(3) -0.10121(14) 0.0138(9) Uani 1 1 d .
O1 O 0.45194(11) -0.1181(2) 0.43619(11) 0.0161(7) Uani 1 1 d .
O2 O 0.36500(11) -0.0753(2) 0.38714(12) 0.0182(8) Uani 1 1 d .
O3 O 0.21333(12) 0.1412(3) 0.17018(13) 0.0255(9) Uani 1 1 d .
O4 O 0.21563(12) 0.2621(2) 0.10937(12) 0.0180(8) Uani 1 1 d .
O5 O 0.5078(2) 0.3935(6) 0.1992(3) 0.068(2) Uani 0.75 1 d P
O5' O 0.5000 0.4045(10) 0.2500 0.062(4) Uani 0.50 2 d SP
O6 O 0.15123(13) 0.1144(3) 0.02670(13) 0.0253(9) Uani 1 1 d .
O7 O 0.09484(16) -0.0295(3) 0.01575(17) 0.0538(11) Uani 1 1 d .
O8 O 0.12229(13) -0.5417(2) -0.00049(13) 0.0239(8) Uani 1 1 d .
O9 O 0.17926(12) -0.6652(2) -0.01402(12) 0.0210(8) Uani 1 1 d .
O10 O 0.10672(13) 0.1872(3) 0.11599(14) 0.0295(9) Uani 1 1 d .
O11 O 0.05258(13) 0.2484(3) -0.02669(13) 0.0261(9) Uani 1 1 d .
O12 O 0.03643(14) 0.1353(3) -0.09353(14) 0.0436(11) Uani 1 1 d .
O13 O -0.16221(13) -0.0915(3) -0.28315(13) 0.0305(9) Uani 1 1 d .
O14 O -0.25498(11) -0.0820(2) -0.32385(11) 0.0172(8) Uani 1 1 d .
O15 O 0.02429(17) 0.0548(3) 0.06414(18) 0.0545(13) Uani 1 1 d .
O16 O 0.0857(3) 0.2602(8) 0.2077(3) 0.046(2) Uani 0.50 1 d P
O17 O 0.0838(8) 0.4206(16) 0.2865(7) 0.0629(8) Uani 0.25 1 d PU
O18 O 0.0259(3) 0.2420(7) 0.3284(3) 0.0845(8) Uani 0.75 1 d PU
O19 O 0.03951(17) 0.2521(4) 0.43090(19) 0.0563(14) Uani 1 1 d .
O20 O 0.9345(4) 0.9465(8) 0.6907(5) 0.087(3) Uani 0.50 1 d P
O21 O 0.5484(7) 0.5345(16) 0.2032(7) 0.062(4) Uani 0.25 1 d PU

loop_
_atom_site_aniso_label
_atom_site_aniso_U_11
_atom_site_aniso_U_22
_atom_site_aniso_U_33
_atom_site_aniso_U_23
_atom_site_aniso_U_13
_atom_site_aniso_U_12
Tb1 0.01036(9) 0.00893(10) 0.01095(10) -0.00065(8) 0.00243(7) 0.00020(7)
Cu1 0.0146(2) 0.0114(2) 0.0112(3) 0.0010(2) 0.00476(19) 0.00011(19)
Cu2 0.0126(3) 0.0264(4) 0.0148(4) 0.000 0.0037(3) 0.000
C1 0.0149(19) 0.029(3) 0.023(2) 0.002(2) 0.0055(17) -0.0031(18)
C2 0.0112(18) 0.033(3) 0.013(2) 0.004(2) -0.0008(16) 0.0016(18)
C3 0.0149(18) 0.017(2) 0.014(2) -0.0017(18) 0.0061(16) -0.0022(16)
C4 0.0125(18) 0.016(2) 0.016(2) -0.0041(18) 0.0021(16) -0.0015(16)
C5 0.0143(18) 0.018(2) 0.012(2) -0.0016(18) 0.0015(16) -0.0033(17)
C6 0.0182(19) 0.0086(19) 0.013(2) -0.0040(17) 0.0032(16) -0.0029(16)
C7 0.0128(18) 0.014(2) 0.015(2) -0.0015(18) 0.0002(16) 0.0004(16)
C8 0.0188(19) 0.008(2) 0.013(2) -0.0060(16) 0.0034(17) 0.0002(16)
C9 0.020(2) 0.017(2) 0.024(2) 0.0044(19) 0.0072(18) 0.0004(17)
C10 0.026(2) 0.022(2) 0.018(2) 0.0074(19) 0.0073(18) 0.0008(18)
C11 0.0160(19) 0.008(2) 0.019(2) -0.0019(17) 0.0005(17) -0.0014(16)
C12 0.0167(19) 0.017(2) 0.015(2) -0.0044(18) 0.0064(16) 0.0005(17)
C13 0.0170(18) 0.012(2) 0.015(2) -0.0041(17) 0.0055(16) -0.0028(16)
C14 0.021(2) 0.020(2) 0.016(2) -0.0022(19) 0.0014(18) -0.0058(18)
C15 0.022(2) 0.013(2) 0.011(2) -0.0014(17) 0.0040(17) 0.0005(17)
C16 0.0129(17) 0.015(2) 0.010(2) -0.0027(17) 0.0027(15) 0.0007(16)
C17 0.0165(18) 0.011(2) 0.017(2) 0.0003(17) 0.0064(16) -0.0034(16)
C18 0.0131(17) 0.014(2) 0.014(2) 0.0048(17) 0.0039(15) -0.0035(16)
C19 0.0167(18) 0.018(2) 0.013(2) -0.0022(18) 0.0064(16) -0.0022(17)
C20 0.0200(19) 0.013(2) 0.017(2) -0.0004(18) 0.0090(17) -0.0031(17)
C21 0.0166(19) 0.016(2) 0.012(2) 0.0036(18) 0.0004(16) -0.0038(17)
C22 0.0176(19) 0.010(2) 0.016(2) 0.0006(18) 0.0026(16) -0.0014(16)
C23 0.025(2) 0.010(2) 0.013(2) -0.0001(17) 0.0053(17) -0.0018(17)
C24 0.019(2) 0.023(2) 0.013(2) 0.0025(19) 0.0028(17) 0.0020(18)
C25 0.022(2) 0.015(2) 0.013(2) 0.0004(18) 0.0026(17) -0.0053(17)
C26 0.028(2) 0.011(2) 0.013(2) 0.0024(17) 0.0062(18) -0.0004(17)
C27 0.0211(19) 0.013(2) 0.018(2) 0.0003(18) 0.0081(17) 0.0007(17)
C28 0.025(2) 0.013(2) 0.018(2) 0.0022(18) 0.0100(17) -0.0032(17)
C29 0.0190(19) 0.010(2) 0.015(2) -0.0017(17) 0.0057(17) -0.0044(16)
C30 0.0180(19) 0.011(2) 0.016(2) -0.0004(17) 0.0075(16) -0.0011(16)
C31 0.0213(19) 0.014(2) 0.018(2) -0.0035(18) 0.0107(17) -0.0009(17)
C32 0.0153(18) 0.013(2) 0.014(2) -0.0008(17) 0.0051(16) 0.0003(16)
C33 0.024(2) 0.016(2) 0.018(2) -0.0012(19) 0.0071(18) 0.0027(18)
C34 0.023(2) 0.017(2) 0.019(2) -0.0020(19) 0.0084(17) 0.0022(18)
C35 0.037(2) 0.009(2) 0.025(2) -0.0048(19) 0.014(2) 0.0036(19)
C36 0.0166(18) 0.012(2) 0.013(2) -0.0070(17) 0.0054(16) -0.0041(16)
N1 0.0138(15) 0.0140(18) 0.0134(18) 0.0002(14) 0.0068(13) -0.0018(13)
N2 0.0159(15) 0.0131(18) 0.0109(17) 0.0057(14) 0.0066(13) 0.0015(14)
N3 0.0129(15) 0.024(2) 0.0167(19) 0.0014(16) 0.0028(14) -0.0004(15)
N4 0.0161(16) 0.0200(19) 0.0139(18) 0.0038(15) 0.0080(14) -0.0007(15)
N5 0.0135(15) 0.0112(18) 0.0173(18) -0.0007(15) 0.0053(14) -0.0021(13)
N6 0.0190(16) 0.0072(17) 0.0166(18) 0.0027(15) 0.0077(14) -0.0017(14)
O1 0.0133(13) 0.0161(15) 0.0169(15) 0.0064(13) 0.0022(11) 0.0031(11)
O2 0.0142(13) 0.0211(16) 0.0185(15) 0.0091(13) 0.0043(12) -0.0026(12)
O3 0.0163(14) 0.0267(18) 0.0274(18) 0.0091(15) -0.0009(13) -0.0021(13)
O4 0.0157(13) 0.0172(15) 0.0175(16) -0.0022(13) 0.0008(12) 0.0019(12)
O5 0.042(3) 0.090(5) 0.064(4) -0.014(4) 0.008(3) 0.012(3)
O5' 0.059(8) 0.038(7) 0.067(9) 0.000 -0.011(7) 0.000
O6 0.0284(16) 0.0174(17) 0.0286(18) -0.0050(14) 0.0073(14) 0.0030(13)
O7 0.078(2) 0.028(2) 0.087(3) -0.0104(19) 0.0702(19) -0.0126(18)
O8 0.0393(16) 0.0101(15) 0.0312(17) 0.0017(13) 0.0237(14) 0.0004(13)
O9 0.0256(14) 0.0085(15) 0.0323(17) 0.0048(13) 0.0143(13) 0.0029(12)
O10 0.0218(15) 0.0348(19) 0.0347(19) 0.0125(16) 0.0129(14) 0.0026(14)
O11 0.0190(15) 0.0291(18) 0.0225(18) -0.0100(15) -0.0036(13) 0.0008(14)
O12 0.0196(16) 0.068(3) 0.037(2) -0.032(2) 0.0012(15) 0.0078(17)
O13 0.0199(15) 0.036(2) 0.0335(19) -0.0166(16) 0.0056(14) 0.0012(14)
O14 0.0162(13) 0.0178(16) 0.0180(15) -0.0047(13) 0.0064(12) -0.0030(12)
O15 0.054(2) 0.041(2) 0.073(3) -0.008(2) 0.027(2) -0.009(2)
O16 0.019(3) 0.108(7) 0.013(3) -0.010(4) 0.008(3) 0.000(4)
O17 0.0633(10) 0.0628(10) 0.0629(11) -0.0001(7) 0.0211(7) 0.0002(7)
O18 0.0849(10) 0.0851(10) 0.0839(10) -0.0005(7) 0.0282(7) 0.0021(7)
O19 0.044(2) 0.056(3) 0.062(3) -0.017(2) 0.009(2) 0.002(2)
O20 0.087(5) 0.056(6) 0.159(8) -0.036(6) 0.098(5) -0.029(5)
O21 0.072(7) 0.060(7) 0.068(7) 0.009(6) 0.042(5) 0.007(6)

loop_
_atom_type_symbol
_atom_type_description
_atom_type_scat_dispersion_real
_atom_type_scat_dispersion_imag
_atom_type_scat_source
C C 0.0033 0.0016 'International Tables Vol C Tables 4.2.6.8 and 6.1.1.4'
H H 0.0000 0.0000 'International Tables Vol C Tables 4.2.6.8 and 6.1.1.4'
N N 0.0061 0.0033 'International Tables Vol C Tables 4.2.6.8 and 6.1.1.4'
O O 0.0106 0.0060 'International Tables Vol C Tables 4.2.6.8 and 6.1.1.4'
Cu Cu 0.3201 1.2651 'International Tables Vol C Tables 4.2.6.8 and 6.1.1.4'
Tb Tb -0.1723 4.1537 'International Tables Vol C Tables 4.2.6.8 and 6.1.1.4'

loop_
_geom_angle_atom_site_label_1
_geom_angle_atom_site_label_2
_geom_angle_atom_site_label_3
_geom_angle
_geom_angle_site_symmetry_1
_geom_angle_site_symmetry_3
O11 Tb1 O6 80.20(11) . .
O11 Tb1 O4 157.79(12) . .
O6 Tb1 O4 77.90(11) . .
O11 Tb1 O10 104.19(12) . .
O6 Tb1 O10 81.49(13) . .
O4 Tb1 O10 76.19(11) . .
O11 Tb1 O8 81.65(12) . 1_565
O6 Tb1 O8 131.39(12) . 1_565
O4 Tb1 O8 110.45(10) . 1_565
O10 Tb1 O8 146.90(12) . 1_565
O11 Tb1 O2 128.40(11) . 4
O6 Tb1 O2 147.38(10) . 4
O4 Tb1 O2 73.64(10) . 4
O10 Tb1 O2 76.58(12) . 4
O8 Tb1 O2 74.67(11) 1_565 4
O11 Tb1 O9 87.62(12) . 1_565
O6 Tb1 O9 81.26(11) . 1_565
O4 Tb1 O9 85.48(11) . 1_565
O10 Tb1 O9 157.06(10) . 1_565
O8 Tb1 O9 53.23(10) 1_565 1_565
O2 Tb1 O9 111.62(10) 4 1_565
O11 Tb1 O1 77.39(11) . 4
O6 Tb1 O1 140.34(11) . 4
O4 Tb1 O1 122.73(10) . 4
O10 Tb1 O1 72.95(11) . 4
O8 Tb1 O1 76.80(11) 1_565 4
O2 Tb1 O1 53.02(9) 4 4
O9 Tb1 O1 129.49(10) 1_565 4
O11 Tb1 C36 84.91(12) . 1_565
O6 Tb1 C36 106.83(13) . 1_565
O4 Tb1 C36 97.91(11) . 1_565
O10 Tb1 C36 168.80(12) . 1_565
O8 Tb1 C36 26.64(12) 1_565 1_565
O2 Tb1 C36 92.70(12) 4 1_565
O9 Tb1 C36 26.62(11) 1_565 1_565
O1 Tb1 C36 103.30(11) 4 1_565
O11 Tb1 C12 103.32(12) . 4
O6 Tb1 C12 153.43(13) . 4
O4 Tb1 C12 97.92(11) . 4
O10 Tb1 C12 72.08(13) . 4
O8 Tb1 C12 74.87(12) 1_565 4
O2 Tb1 C12 26.44(10) 4 4
O9 Tb1 C12 124.90(11) 1_565 4
O1 Tb1 C12 26.61(10) 4 4
C36 Tb1 C12 99.73(13) 1_565 4
O14 Cu1 N5 93.09(14) 4_454 3_455
O14 Cu1 N1 89.94(14) 4_454 .
N5 Cu1 N1 167.31(13) 3_455 .
O14 Cu1 N6 163.08(12) 4_454 3_455
N5 Cu1 N6 81.19(15) 3_455 3_455
N1 Cu1 N6 92.42(15) . 3_455
O14 Cu1 N2 94.72(12) 4_454 .
N5 Cu1 N2 113.74(13) 3_455 .
N1 Cu1 N2 78.23(13) . .
N6 Cu1 N2 102.16(13) 3_455 .
O5' Cu2 N4 92.47(11) . 2_655
O5' Cu2 N4 92.47(11) . .
N4 Cu2 N4 175.1(2) 2_655 .
O5' Cu2 N3 127.99(11) . 2_655
N4 Cu2 N3 79.96(14) 2_655 2_655
N4 Cu2 N3 96.97(14) . 2_655
O5' Cu2 N3 127.99(11) . .
N4 Cu2 N3 96.97(14) 2_655 .
N4 Cu2 N3 79.96(14) . .
N3 Cu2 N3 104.0(2) 2_655 .
O5' Cu2 O5 38.88(17) . 2_655
N4 Cu2 O5 93.47(18) 2_655 2_655
N4 Cu2 O5 90.37(18) . 2_655
N3 Cu2 O5 165.6(2) 2_655 2_655
N3 Cu2 O5 89.4(2) . 2_655
O5' Cu2 O5 38.88(17) . .
N4 Cu2 O5 90.37(18) 2_655 .
N4 Cu2 O5 93.47(18) . .
N3 Cu2 O5 89.4(2) 2_655 .
N3 Cu2 O5 165.6(2) . .
O5 Cu2 O5 77.8(3) 2_655 .
N3 C1 C2 123.8(4) . .
N3 C1 H1 118.1 . .
C2 C1 H1 118.1 . .
C1 C2 C3 118.7(4) . .
C1 C2 H2 120.7 . .
C3 C2 H2 120.7 . .
C4 C3 C2 118.1(4) . .
C4 C3 C12 119.9(4) . .
C2 C3 C12 122.0(4) . .
C5 C4 C3 119.4(4) . .
C5 C4 H4 120.3 . .
C3 C4 H4 120.3 . .
N3 C5 C4 122.4(4) . .
N3 C5 C6 114.1(4) . .
C4 C5 C6 123.5(4) . .
N4 C6 C7 121.3(4) . .
N4 C6 C5 115.8(3) . .
C7 C6 C5 122.9(4) . .
C8 C7 C6 118.5(4) . .
C8 C7 H7 120.7 . .
C6 C7 H7 120.7 . .
C9 C8 C7 119.2(4) . .
C9 C8 C11 118.9(4) . .
C7 C8 C11 121.9(4) . .
C8 C9 C10 119.6(4) . .
C8 C9 H9 120.2 . .
C10 C9 H9 120.2 . .
N4 C10 C9 122.0(5) . .
N4 C10 H10 119.0 . .
C9 C10 H10 119.0 . .
O3 C11 O4 126.7(4) . .
O3 C11 C8 117.3(4) . .
O4 C11 C8 116.0(4) . .
O2 C12 O1 121.3(4) . .
O2 C12 C3 119.3(4) . .
O1 C12 C3 119.4(4) . .
O2 C12 Tb1 59.9(2) . 4_545
O1 C12 Tb1 61.5(2) . 4_545
C3 C12 Tb1 176.9(3) . 4_545
N2 C13 C14 123.2(4) . .
N2 C13 H13 118.4 . .
C14 C13 H13 118.4 . .
C13 C14 C15 119.0(4) . .
C13 C14 H14 120.5 . .
C15 C14 H14 120.5 . .
C16 C15 C14 118.1(4) . .
C16 C15 C24 121.4(4) . .
C14 C15 C24 120.5(4) . .
C15 C16 C17 119.1(4) . .
C15 C16 H16 120.5 . .
C17 C16 H16 120.5 . .
N2 C17 C16 122.3(4) . .
N2 C17 C18 115.5(4) . .
C16 C17 C18 122.1(4) . .
N1 C18 C19 120.0(3) . .
N1 C18 C17 115.6(4) . .
C19 C18 C17 124.3(4) . .
C20 C19 C18 119.3(4) . .
C20 C19 H19 120.3 . .
C18 C19 H19 120.3 . .
C19 C20 C21 119.4(4) . .
C19 C20 C23 121.0(4) . .
C21 C20 C23 119.6(4) . .
C22 C21 C20 118.2(4) . .
C22 C21 H21 120.9 . .
C20 C21 H21 120.9 . .
N1 C22 C21 122.7(4) . .
N1 C22 H22 118.7 . .
C21 C22 H22 118.7 . .
O13 C23 O14 124.7(4) . .
O13 C23 C20 121.0(4) . .
O14 C23 C20 114.3(4) . .
O11 C24 O12 125.1(4) . .
O11 C24 C15 116.1(4) . .
O12 C24 C15 118.8(4) . .
N5 C25 C26 121.8(4) . .
N5 C25 H25 119.1 . .
C26 C25 H25 119.1 . .
C25 C26 C27 119.9(4) . .
C25 C26 H26 120.0 . .
C27 C26 H26 120.0 . .
C26 C27 C28 118.1(4) . .
C26 C27 C35 122.1(4) . .
C28 C27 C35 119.8(4) . .
C29 C28 C27 119.6(4) . .
C29 C28 H28 120.2 . .
C27 C28 H28 120.2 . .
N5 C29 C28 121.9(4) . .
N5 C29 C30 114.1(4) . .
C28 C29 C30 123.9(4) . .
N6 C30 C31 121.0(4) . .
N6 C30 C29 115.1(4) . .
C31 C30 C29 123.7(4) . .
C30 C31 C32 120.4(4) . .
C30 C31 H31 119.8 . .
C32 C31 H31 119.8 . .
C33 C32 C31 118.1(4) . .
C33 C32 C36 121.3(4) . .
C31 C32 C36 120.4(4) . .
C34 C33 C32 119.1(4) . .
C34 C33 H33 120.5 . .
C32 C33 H33 120.5 . .
N6 C34 C33 122.4(4) . .
N6 C34 H34 118.8 . .
C33 C34 H34 118.8 . .
O7 C35 O6 126.3(5) . .
O7 C35 C27 118.2(4) . .
O6 C35 C27 115.6(4) . .
O9 C36 O8 122.0(4) . .
O9 C36 C32 119.4(4) . .
O8 C36 C32 118.6(4) . .
O9 C36 Tb1 61.1(2) . 1_545
O8 C36 Tb1 61.0(2) . 1_545
C32 C36 Tb1 174.7(3) . 1_545
C22 N1 C18 120.1(4) . .
C22 N1 Cu1 122.4(3) . .
C18 N1 Cu1 117.2(3) . .
C13 N2 C17 118.1(4) . .
C13 N2 Cu1 129.6(3) . .
C17 N2 Cu1 112.1(2) . .
C1 N3 C5 117.5(4) . .
C1 N3 Cu2 129.3(3) . .
C5 N3 Cu2 113.1(3) . .
C10 N4 C6 119.3(4) . .
C10 N4 Cu2 123.5(3) . .
C6 N4 Cu2 117.1(3) . .
C29 N5 C25 118.5(4) . .
C29 N5 Cu1 115.0(3) . 3_545
C25 N5 Cu1 126.3(3) . 3_545
C34 N6 C30 118.7(4) . .
C34 N6 Cu1 128.4(3) . 3_545
C30 N6 Cu1 112.9(3) . 3_545
C12 O1 Tb1 91.9(2) . 4_545
C12 O2 Tb1 93.6(2) . 4_545
C11 O4 Tb1 138.3(3) . .
O5' O5 Cu2 56.5(6) . .
O5 O5' O5 169.2(12) 2_655 .
O5 O5' Cu2 84.6(6) 2_655 .
O5 O5' Cu2 84.6(6) . .
C35 O6 Tb1 146.6(3) . .
C36 O8 Tb1 92.3(3) . 1_545
C36 O9 Tb1 92.3(3) . 1_545
C24 O11 Tb1 160.9(3) . .
C23 O14 Cu1 118.2(3) . 4_444

loop_
_geom_bond_atom_site_label_1
_geom_bond_atom_site_label_2
_geom_bond_distance
_geom_bond_site_symmetry_2
Tb1 O11 2.247(3) .
Tb1 O6 2.300(3) .
Tb1 O4 2.337(3) .
Tb1 O10 2.430(4) .
Tb1 O8 2.455(3) 1_565
Tb1 O2 2.456(3) 4
Tb1 O9 2.457(3) 1_565
Tb1 O1 2.489(3) 4
Tb1 C36 2.804(4) 1_565
Tb1 C12 2.832(5) 4
Cu1 O14 1.947(3) 4_454
Cu1 N5 1.989(4) 3_455
Cu1 N1 1.992(4) .
Cu1 N6 2.025(4) 3_455
Cu1 N2 2.177(3) .
Cu2 O5' 1.918(13) .
Cu2 N4 1.970(3) 2_655
Cu2 N4 1.970(3) .
Cu2 N3 2.114(4) 2_655
Cu2 N3 2.114(4) .
Cu2 O5 2.289(7) 2_655
Cu2 O5 2.289(7) .
C1 N3 1.341(5) .
C1 C2 1.364(7) .
C1 H1 0.9500 .
C2 C3 1.396(6) .
C2 H2 0.9500 .
C3 C4 1.395(6) .
C3 C12 1.490(6) .
C4 C5 1.370(6) .
C4 H4 0.9500 .
C5 N3 1.353(5) .
C5 C6 1.488(6) .
C6 N4 1.351(6) .
C6 C7 1.403(5) .
C7 C8 1.386(6) .
C7 H7 0.9500 .
C8 C9 1.372(7) .
C8 C11 1.519(6) .
C9 C10 1.382(6) .
C9 H9 0.9500 .
C10 N4 1.332(6) .
C10 H10 0.9500 .
C11 O3 1.243(6) .
C11 O4 1.247(5) .
C12 O2 1.263(5) .
C12 O1 1.269(5) .
C12 Tb1 2.832(5) 4_545
C13 N2 1.337(5) .
C13 C14 1.375(6) .
C13 H13 0.9500 .
C14 C15 1.406(7) .
C14 H14 0.9500 .
C15 C16 1.384(5) .
C15 C24 1.501(6) .
C16 C17 1.399(6) .
C16 H16 0.9500 .
C17 N2 1.344(6) .
C17 C18 1.464(5) .
C18 N1 1.360(5) .
C18 C19 1.395(6) .
C19 C20 1.384(5) .
C19 H19 0.9500 .
C20 C21 1.388(6) .
C20 C23 1.498(6) .
C21 C22 1.382(6) .
C21 H21 0.9500 .
C22 N1 1.321(5) .
C22 H22 0.9500 .
C23 O13 1.241(5) .
C23 O14 1.268(5) .
C24 O11 1.240(5) .
C24 O12 1.241(6) .
C25 N5 1.352(6) .
C25 C26 1.370(7) .
C25 H25 0.9500 .
C26 C27 1.383(6) .
C26 H26 0.9500 .
C27 C28 1.388(6) .
C27 C35 1.515(7) .
C28 C29 1.373(7) .
C28 H28 0.9500 .
C29 N5 1.350(6) .
C29 C30 1.485(6) .
C30 N6 1.360(6) .
C30 C31 1.370(6) .
C31 C32 1.387(6) .
C31 H31 0.9500 .
C32 C33 1.386(7) .
C32 C36 1.505(6) .
C33 C34 1.380(7) .
C33 H33 0.9500 .
C34 N6 1.343(6) .
C34 H34 0.9500 .
C35 O7 1.239(6) .
C35 O6 1.261(5) .
C36 O9 1.258(5) .
C36 O8 1.258(5) .
C36 Tb1 2.804(4) 1_545
N5 Cu1 1.989(4) 3_545
N6 Cu1 2.025(4) 3_545
O1 Tb1 2.489(3) 4_545
O2 Tb1 2.456(3) 4_545
O5 O5' 1.443(7) .
O5' O5 1.443(7) 2_655
O8 Tb1 2.455(3) 1_545
O9 Tb1 2.457(3) 1_545
O14 Cu1 1.947(3) 4_444

loop_
_geom_torsion_atom_site_label_1
_geom_torsion_atom_site_label_2
_geom_torsion_atom_site_label_3
_geom_torsion_atom_site_label_4
_geom_torsion
_geom_torsion_site_symmetry_1
_geom_torsion_site_symmetry_4
N3 C1 C2 C3 0.2(8) . .
C1 C2 C3 C4 -1.5(7) . .
C1 C2 C3 C12 178.3(4) . .
C2 C3 C4 C5 3.1(7) . .
C12 C3 C4 C5 -176.8(4) . .
C3 C4 C5 N3 -3.5(7) . .
C3 C4 C5 C6 176.8(4) . .
N3 C5 C6 N4 -0.4(6) . .
C4 C5 C6 N4 179.4(4) . .
N3 C5 C6 C7 176.5(4) . .
C4 C5 C6 C7 -3.7(7) . .
N4 C6 C7 C8 0.4(7) . .
C5 C6 C7 C8 -176.3(4) . .
C6 C7 C8 C9 0.0(6) . .
C6 C7 C8 C11 178.4(4) . .
C7 C8 C9 C10 -0.1(7) . .
C11 C8 C9 C10 -178.5(4) . .
C8 C9 C10 N4 -0.2(7) . .
C9 C8 C11 O3 171.4(4) . .
C7 C8 C11 O3 -7.0(6) . .
C9 C8 C11 O4 -6.1(6) . .
C7 C8 C11 O4 175.4(4) . .
C4 C3 C12 O2 -3.6(6) . .
C2 C3 C12 O2 176.5(4) . .
C4 C3 C12 O1 176.5(4) . .
C2 C3 C12 O1 -3.3(7) . .
C4 C3 C12 Tb1 71(5) . 4_545
C2 C3 C12 Tb1 -109(5) . 4_545
N2 C13 C14 C15 0.6(7) . .
C13 C14 C15 C16 1.0(7) . .
C13 C14 C15 C24 179.4(4) . .
C14 C15 C16 C17 0.1(7) . .
C24 C15 C16 C17 -178.2(4) . .
C15 C16 C17 N2 -3.0(7) . .
C15 C16 C17 C18 174.1(4) . .
N2 C17 C18 N1 5.4(6) . .
C16 C17 C18 N1 -171.8(4) . .
N2 C17 C18 C19 -176.8(4) . .
C16 C17 C18 C19 5.9(7) . .
N1 C18 C19 C20 1.5(6) . .
C17 C18 C19 C20 -176.2(4) . .
C18 C19 C20 C21 3.9(7) . .
C18 C19 C20 C23 -173.6(4) . .
C19 C20 C21 C22 -5.9(7) . .
C23 C20 C21 C22 171.6(4) . .
C20 C21 C22 N1 2.5(7) . .
C19 C20 C23 O13 -9.6(7) . .
C21 C20 C23 O13 173.0(4) . .
C19 C20 C23 O14 168.7(4) . .
C21 C20 C23 O14 -8.8(6) . .
C16 C15 C24 O11 -177.2(4) . .
C14 C15 C24 O11 4.6(7) . .
C16 C15 C24 O12 2.7(7) . .
C14 C15 C24 O12 -175.5(5) . .
N5 C25 C26 C27 -2.4(6) . .
C25 C26 C27 C28 2.1(6) . .
C25 C26 C27 C35 -177.9(4) . .
C26 C27 C28 C29 0.3(6) . .
C35 C27 C28 C29 -179.7(4) . .
C27 C28 C29 N5 -2.6(6) . .
C27 C28 C29 C30 173.7(4) . .
N5 C29 C30 N6 -1.3(5) . .
C28 C29 C30 N6 -177.9(4) . .
N5 C29 C30 C31 174.2(4) . .
C28 C29 C30 C31 -2.4(6) . .
N6 C30 C31 C32 5.9(6) . .
C29 C30 C31 C32 -169.3(4) . .
C30 C31 C32 C33 -3.4(6) . .
C30 C31 C32 C36 172.0(4) . .
C31 C32 C33 C34 -1.5(6) . .
C36 C32 C33 C34 -176.8(4) . .
C32 C33 C34 N6 4.2(6) . .
C26 C27 C35 O7 163.3(4) . .
C28 C27 C35 O7 -16.7(6) . .
C26 C27 C35 O6 -17.6(6) . .
C28 C27 C35 O6 162.4(4) . .
C33 C32 C36 O9 10.0(6) . .
C31 C32 C36 O9 -165.2(4) . .
C33 C32 C36 O8 -172.2(4) . .
C31 C32 C36 O8 12.6(6) . .
C33 C32 C36 Tb1 104(3) . 1_545
C31 C32 C36 Tb1 -71(3) . 1_545
C21 C22 N1 C18 2.9(7) . .
C21 C22 N1 Cu1 -171.6(3) . .
C19 C18 N1 C22 -4.9(6) . .
C17 C18 N1 C22 173.0(4) . .
C19 C18 N1 Cu1 169.9(3) . .
C17 C18 N1 Cu1 -12.2(5) . .
O14 Cu1 N1 C22 -80.0(3) 4_454 .
N5 Cu1 N1 C22 23.9(9) 3_455 .
N6 Cu1 N1 C22 83.3(3) 3_455 .
N2 Cu1 N1 C22 -174.8(4) . .
O14 Cu1 N1 C18 105.4(3) 4_454 .
N5 Cu1 N1 C18 -150.7(6) 3_455 .
N6 Cu1 N1 C18 -91.4(3) 3_455 .
N2 Cu1 N1 C18 10.5(3) . .
C14 C13 N2 C17 -3.4(7) . .
C14 C13 N2 Cu1 -178.4(3) . .
C16 C17 N2 C13 4.5(6) . .
C18 C17 N2 C13 -172.7(4) . .
C16 C17 N2 Cu1 -179.6(3) . .
C18 C17 N2 Cu1 3.1(5) . .
O14 Cu1 N2 C13 79.1(4) 4_454 .
N5 Cu1 N2 C13 -16.4(4) 3_455 .
N1 Cu1 N2 C13 168.0(4) . .
N6 Cu1 N2 C13 -102.0(4) 3_455 .
O14 Cu1 N2 C17 -96.2(3) 4_454 .
N5 Cu1 N2 C17 168.3(3) 3_455 .
N1 Cu1 N2 C17 -7.2(3) . .
N6 Cu1 N2 C17 82.7(3) 3_455 .
C2 C1 N3 C5 -0.5(7) . .
C2 C1 N3 Cu2 -179.7(4) . .
C4 C5 N3 C1 2.2(7) . .
C6 C5 N3 C1 -178.1(4) . .
C4 C5 N3 Cu2 -178.5(3) . .
C6 C5 N3 Cu2 1.2(5) . .
O5' Cu2 N3 C1 -96.8(4) . .
N4 Cu2 N3 C1 1.8(4) 2_655 .
N4 Cu2 N3 C1 177.9(4) . .
N3 Cu2 N3 C1 83.2(4) 2_655 .
O5 Cu2 N3 C1 -91.6(4) 2_655 .
O5 Cu2 N3 C1 -118.3(7) . .
O5' Cu2 N3 C5 84.0(3) . .
N4 Cu2 N3 C5 -177.4(3) 2_655 .
N4 Cu2 N3 C5 -1.3(3) . .
N3 Cu2 N3 C5 -96.0(3) 2_655 .
O5 Cu2 N3 C5 89.2(3) 2_655 .
O5 Cu2 N3 C5 62.5(8) . .
C9 C10 N4 C6 0.7(7) . .
C9 C10 N4 Cu2 177.4(4) . .
C7 C6 N4 C10 -0.7(7) . .
C5 C6 N4 C10 176.2(4) . .
C7 C6 N4 Cu2 -177.7(3) . .
C5 C6 N4 Cu2 -0.8(5) . .
O5' Cu2 N4 C10 56.1(4) . .
N4 Cu2 N4 C10 -123.9(4) 2_655 .
N3 Cu2 N4 C10 -72.7(4) 2_655 .
N3 Cu2 N4 C10 -175.8(4) . .
O5 Cu2 N4 C10 94.9(4) 2_655 .
O5 Cu2 N4 C10 17.1(4) . .
O5' Cu2 N4 C6 -127.1(3) . .
N4 Cu2 N4 C6 52.9(3) 2_655 .
N3 Cu2 N4 C6 104.2(3) 2_655 .
N3 Cu2 N4 C6 1.1(3) . .
O5 Cu2 N4 C6 -88.2(4) 2_655 .
O5 Cu2 N4 C6 -166.0(4) . .
C28 C29 N5 C25 2.4(6) . .
C30 C29 N5 C25 -174.3(3) . .
C28 C29 N5 Cu1 -172.7(3) . 3_545
C30 C29 N5 Cu1 10.6(4) . 3_545
C26 C25 N5 C29 0.1(6) . .
C26 C25 N5 Cu1 174.7(3) . 3_545
C33 C34 N6 C30 -1.8(6) . .
C33 C34 N6 Cu1 179.0(3) . 3_545
C31 C30 N6 C34 -3.3(6) . .
C29 C30 N6 C34 172.3(3) . .
C31 C30 N6 Cu1 176.0(3) . 3_545
C29 C30 N6 Cu1 -8.3(4) . 3_545
O2 C12 O1 Tb1 3.5(4) . 4_545
C3 C12 O1 Tb1 -176.6(4) . 4_545
O1 C12 O2 Tb1 -3.5(4) . 4_545
C3 C12 O2 Tb1 176.6(4) . 4_545
O3 C11 O4 Tb1 -1.4(8) . .
C8 C11 O4 Tb1 175.9(3) . .
O11 Tb1 O4 C11 -79.4(6) . .
O6 Tb1 O4 C11 -69.8(4) . .
O10 Tb1 O4 C11 14.3(4) . .
O8 Tb1 O4 C11 160.3(4) 1_565 .
O2 Tb1 O4 C11 94.1(4) 4 .
O9 Tb1 O4 C11 -151.8(4) 1_565 .
O1 Tb1 O4 C11 73.2(5) 4 .
C36 Tb1 O4 C11 -175.4(4) 1_565 .
C12 Tb1 O4 C11 83.6(5) 4 .
N4 Cu2 O5 O5' -93.5(2) 2_655 .
N4 Cu2 O5 O5' 89.6(2) . .
N3 Cu2 O5 O5' -173.43(19) 2_655 .
N3 Cu2 O5 O5' 27.4(8) . .
O5 Cu2 O5 O5' 0.000(2) 2_655 .
Cu2 O5 O5' O5 0.001(12) . 2_655
N4 Cu2 O5' O5 -92.5(2) 2_655 2_655
N4 Cu2 O5' O5 87.5(2) . 2_655
N3 Cu2 O5' O5 -171.6(2) 2_655 2_655
N3 Cu2 O5' O5 8.4(2) . 2_655
O5 Cu2 O5' O5 180.000(2) . 2_655
N4 Cu2 O5' O5 87.5(2) 2_655 .
N4 Cu2 O5' O5 -92.5(2) . .
N3 Cu2 O5' O5 8.4(2) 2_655 .
N3 Cu2 O5' O5 -171.6(2) . .
O5 Cu2 O5' O5 180.000(3) 2_655 .
O7 C35 O6 Tb1 -39.9(9) . .
C27 C35 O6 Tb1 141.1(5) . .
O11 Tb1 O6 C35 -33.1(6) . .
O4 Tb1 O6 C35 150.6(6) . .
O10 Tb1 O6 C35 73.0(6) . .
O8 Tb1 O6 C35 -102.7(6) 1_565 .
O2 Tb1 O6 C35 121.0(6) 4 .
O9 Tb1 O6 C35 -122.1(6) 1_565 .
O1 Tb1 O6 C35 23.2(7) 4 .
C36 Tb1 O6 C35 -114.6(6) 1_565 .
C12 Tb1 O6 C35 67.2(7) 4 .
O9 C36 O8 Tb1 3.7(4) . 1_545
C32 C36 O8 Tb1 -174.0(3) . 1_545
O8 C36 O9 Tb1 -3.7(4) . 1_545
C32 C36 O9 Tb1 174.0(3) . 1_545
O12 C24 O11 Tb1 -30.5(14) . .
C15 C24 O11 Tb1 149.4(8) . .
O6 Tb1 O11 C24 -1.6(11) . .
O4 Tb1 O11 C24 8.1(13) . .
O10 Tb1 O11 C24 -80.1(11) . .
O8 Tb1 O11 C24 133.1(11) 1_565 .
O2 Tb1 O11 C24 -164.1(10) 4 .
O9 Tb1 O11 C24 80.0(11) 1_565 .
O1 Tb1 O11 C24 -148.6(11) 4 .
C36 Tb1 O11 C24 106.5(11) 1_565 .
C12 Tb1 O11 C24 -154.7(11) 4 .
O13 C23 O14 Cu1 3.4(6) . 4_444
C20 C23 O14 Cu1 -174.7(3) . 4_444

_cod_duplicate_entry 7002235
